data_4078122
loop_
_publ_author_name
'Wang, Sunewang Rixin'
'Xie, Zuowei'

_publ_section_title
;
 Reaction of Carboryne with Alkylbenzenes
;
_journal_issue 8
_journal_name_full Organometallics
_journal_page_first 3316
_journal_paper_doi 10.1021/om300129t
_journal_volume 31
_journal_year 2012
_chemical_formula_sum 'C16 H20 B10'
_chemical_formula_weight 320.42
_chemical_name_systematic
; 
 ? 
;
_space_group_IT_number 14
_symmetry_cell_setting monoclinic
_symmetry_space_group_name_Hall '-P 2yn'
_symmetry_space_group_name_H-M 'P 1 21/n 1'
_atom_sites_solution_hydrogens geom
_atom_sites_solution_primary direct
_atom_sites_solution_secondary difmap
_audit_creation_method SHELXL-97
_cell_angle_alpha 90.00
_cell_angle_beta 108.921(2)
_cell_angle_gamma 90.00
_cell_formula_units_Z 4
_cell_length_a 10.9237(13)
_cell_length_b 12.9995(16)
_cell_length_c 13.1941(17)
_cell_measurement_reflns_used 2947
_cell_measurement_temperature 123(2)
_cell_measurement_theta_max 30.80
_cell_measurement_theta_min 2.26
_cell_volume 1772.4(4)
_computing_cell_refinement 'BRUKER KAPPA APEXII DUO DIFFRACTOMTER'
_computing_data_collection 'BRUKER KAPPA APEXII DUO DIFFRACTOMTER'
_computing_data_reduction 'BRUKER KAPPA APEXII DUO DIFFRACTOMTER'
_computing_molecular_graphics 'SIEMENS SHELXTL'
_computing_publication_material 'SIEMENS SHELXTL'
_computing_structure_refinement 'SHELXL-97 (Sheldrick, 2008)'
_computing_structure_solution 'SHELXS-97 (Sheldrick, 2008)'
_diffrn_ambient_temperature 123(2)
_diffrn_measured_fraction_theta_full 0.998
_diffrn_measured_fraction_theta_max 0.998
_diffrn_measurement_device_type 'BRUKER KAPPA APEXII DUO DIFFRACTOMTER'
_diffrn_measurement_method 'PHI & OMEGA SCAN'
_diffrn_radiation_monochromator graphite
_diffrn_radiation_source 'fine-focus sealed tube'
_diffrn_radiation_type MoK\a
_diffrn_radiation_wavelength 0.71073
_diffrn_reflns_av_R_equivalents 0.0206
_diffrn_reflns_av_sigmaI/netI 0.0223
_diffrn_reflns_limit_h_max 13
_diffrn_reflns_limit_h_min -13
_diffrn_reflns_limit_k_max 16
_diffrn_reflns_limit_k_min -14
_diffrn_reflns_limit_l_max 16
_diffrn_reflns_limit_l_min -15
_diffrn_reflns_number 11697
_diffrn_reflns_theta_full 26.00
_diffrn_reflns_theta_max 26.00
_diffrn_reflns_theta_min 2.11
_exptl_absorpt_coefficient_mu 0.059
_exptl_absorpt_correction_T_max 0.9813
_exptl_absorpt_correction_T_min 0.9778
_exptl_absorpt_correction_type multi-scan
_exptl_crystal_colour colourless
_exptl_crystal_density_diffrn 1.201
_exptl_crystal_density_method 'not measured'
_exptl_crystal_description block
_exptl_crystal_F_000 664
_exptl_crystal_size_max 0.38
_exptl_crystal_size_mid 0.35
_exptl_crystal_size_min 0.32
_refine_diff_density_max 0.251
_refine_diff_density_min -0.223
_refine_diff_density_rms 0.040
_refine_ls_extinction_method none
_refine_ls_goodness_of_fit_ref 0.992
_refine_ls_hydrogen_treatment riding
_refine_ls_matrix_type full
_refine_ls_number_parameters 235
_refine_ls_number_reflns 3473
_refine_ls_number_restraints 0
_refine_ls_restrained_S_all 0.992
_refine_ls_R_factor_all 0.0451
_refine_ls_R_factor_gt 0.0408
_refine_ls_shift/su_max 0.000
_refine_ls_shift/su_mean 0.000
_refine_ls_structure_factor_coef Fsqd
_refine_ls_weighting_details 'calc w=1/[\s^2^(Fo^2^)+(0.0753P)^2^+0.5982P] where P=(Fo^2^+2Fc^2^)/3'
_refine_ls_weighting_scheme calc
_refine_ls_wR_factor_gt 0.1156
_refine_ls_wR_factor_ref 0.1209
_reflns_number_gt 3116
_reflns_number_total 3473
_reflns_threshold_expression >2sigma(I)
_cod_data_source_file om300129t_si_001.cif
_cod_data_source_block 4m
_cod_depositor_comments
;
The following automatic conversions were performed:

'_symmetry_cell_setting' tag value 'Monclinic' was replaced with
'monoclinic' value as specified in the replacement file
'/home/robertas/cod-tools/perl-scripts/inputs/replacement_values.lst'.

Automatic conversion script
Id: cif_fix_values 3143 2015-03-26 13:38:13Z robertas 
;
_cod_original_sg_symbol_H-M P2(1)/n
_cod_database_code 4078122

loop_
_symmetry_equiv_pos_as_xyz
'x, y, z'
'-x+1/2, y+1/2, -z+1/2'
'-x, -y, -z'
'x-1/2, -y-1/2, z-1/2'

loop_
_atom_site_label
_atom_site_type_symbol
_atom_site_fract_x
_atom_site_fract_y
_atom_site_fract_z
_atom_site_U_iso_or_equiv
_atom_site_adp_type
_atom_site_occupancy
_atom_site_symmetry_multiplicity
_atom_site_calc_flag
_atom_site_refinement_flags
B3 B 0.62877(12) 0.24437(11) 0.06659(11) 0.0211(3) Uani 1 1 d .
H3 H 0.5572 0.2969 0.0102 0.025 Uiso 1 1 calc R
B4 B 0.64005(13) 0.11404(10) 0.03524(11) 0.0215(3) Uani 1 1 d .
H4 H 0.5780 0.0810 -0.0429 0.026 Uiso 1 1 calc R
B5 B 0.80173(13) 0.07090(10) 0.09693(11) 0.0202(3) Uani 1 1 d .
H5 H 0.8441 0.0098 0.0585 0.024 Uiso 1 1 calc R
B6 B 0.89725(12) 0.17221(10) 0.16885(10) 0.0186(3) Uani 1 1 d .
H6 H 1.0032 0.1768 0.1800 0.022 Uiso 1 1 calc R
B7 B 0.67354(13) 0.26118(10) 0.20618(11) 0.0208(3) Uani 1 1 d .
H7 H 0.6338 0.3260 0.2419 0.025 Uiso 1 1 calc R
B8 B 0.57817(13) 0.15290(11) 0.14007(11) 0.0223(3) Uani 1 1 d .
H8 H 0.4737 0.1440 0.1330 0.027 Uiso 1 1 calc R
B9 B 0.68194(13) 0.04474(10) 0.15856(11) 0.0214(3) Uani 1 1 d .
H9 H 0.6455 -0.0352 0.1625 0.026 Uiso 1 1 calc R
B10 B 0.83956(13) 0.08317(10) 0.23977(11) 0.0204(3) Uani 1 1 d .
H10 H 0.9059 0.0287 0.2978 0.025 Uiso 1 1 calc R
B11 B 0.83505(13) 0.21816(10) 0.26722(10) 0.0192(3) Uani 1 1 d .
H11 H 0.8994 0.2555 0.3421 0.023 Uiso 1 1 calc R
B12 B 0.70265(13) 0.13626(10) 0.26479(11) 0.0219(3) Uani 1 1 d .
H12 H 0.6799 0.1173 0.3395 0.026 Uiso 1 1 calc R
C1 C 0.76973(11) 0.19439(9) 0.04808(9) 0.0184(2) Uani 1 1 d .
C2 C 0.78852(11) 0.27635(9) 0.14273(9) 0.0171(2) Uani 1 1 d .
C11 C 0.81150(12) 0.24619(10) -0.04330(10) 0.0236(3) Uani 1 1 d .
H11A H 0.8011 0.1987 -0.1051 0.028 Uiso 1 1 calc R
C12 C 0.73351(12) 0.34484(10) -0.07704(10) 0.0268(3) Uani 1 1 d .
H12A H 0.6781 0.3566 -0.1482 0.032 Uiso 1 1 calc R
C13 C 0.74924(12) 0.41264(10) 0.00054(10) 0.0250(3) Uani 1 1 d .
H13A H 0.7063 0.4772 -0.0104 0.030 Uiso 1 1 calc R
C14 C 0.84178(11) 0.37920(9) 0.10917(9) 0.0196(3) Uani 1 1 d .
H14A H 0.8544 0.4342 0.1646 0.023 Uiso 1 1 calc R
C15 C 0.95120(12) 0.28110(10) 0.00763(10) 0.0226(3) Uani 1 1 d .
C16 C 1.05758(13) 0.24116(10) -0.01688(11) 0.0275(3) Uani 1 1 d .
H16A H 1.0450 0.1926 -0.0731 0.033 Uiso 1 1 calc R
C17 C 1.17996(13) 0.27300(11) 0.04117(11) 0.0294(3) Uani 1 1 d .
H17A H 1.2522 0.2454 0.0253 0.035 Uiso 1 1 calc R
C18 C 1.20055(12) 0.34641(10) 0.12445(10) 0.0247(3) Uani 1 1 d .
C19 C 1.32699(12) 0.38058(11) 0.18496(11) 0.0296(3) Uani 1 1 d .
H19A H 1.3999 0.3529 0.1702 0.036 Uiso 1 1 calc R
C20 C 1.34504(12) 0.45216(11) 0.26361(11) 0.0310(3) Uani 1 1 d .
H20A H 1.4302 0.4739 0.3031 0.037 Uiso 1 1 calc R
C21 C 1.23814(13) 0.49446(10) 0.28703(11) 0.0288(3) Uani 1 1 d .
H21A H 1.2517 0.5449 0.3416 0.035 Uiso 1 1 calc R
C22 C 1.11499(12) 0.46304(10) 0.23139(10) 0.0240(3) Uani 1 1 d .
H22A H 1.0439 0.4916 0.2482 0.029 Uiso 1 1 calc R
C23 C 1.09213(11) 0.38826(9) 0.14879(9) 0.0209(3) Uani 1 1 d .
C24 C 0.96763(11) 0.35226(9) 0.08855(9) 0.0204(3) Uani 1 1 d .

loop_
_atom_site_aniso_label
_atom_site_aniso_U_11
_atom_site_aniso_U_22
_atom_site_aniso_U_33
_atom_site_aniso_U_23
_atom_site_aniso_U_13
_atom_site_aniso_U_12
B3 0.0157(6) 0.0208(7) 0.0244(7) 0.0010(5) 0.0030(5) -0.0006(5)
B4 0.0199(6) 0.0198(6) 0.0221(7) -0.0008(5) 0.0029(5) -0.0033(5)
B5 0.0216(6) 0.0171(6) 0.0209(6) -0.0008(5) 0.0053(5) 0.0003(5)
B6 0.0177(6) 0.0175(6) 0.0188(6) 0.0009(5) 0.0032(5) 0.0026(5)
B7 0.0188(6) 0.0204(7) 0.0246(7) 0.0000(5) 0.0089(5) 0.0000(5)
B8 0.0183(6) 0.0204(6) 0.0276(7) 0.0005(5) 0.0067(5) -0.0022(5)
B9 0.0223(7) 0.0184(6) 0.0228(7) 0.0009(5) 0.0065(5) -0.0013(5)
B10 0.0218(6) 0.0179(6) 0.0201(6) 0.0015(5) 0.0047(5) 0.0013(5)
B11 0.0207(6) 0.0188(6) 0.0174(6) 0.0004(5) 0.0051(5) 0.0005(5)
B12 0.0243(7) 0.0190(6) 0.0234(7) 0.0009(5) 0.0092(5) -0.0008(5)
C1 0.0183(5) 0.0182(6) 0.0169(5) -0.0007(4) 0.0033(4) -0.0008(4)
C2 0.0155(5) 0.0163(5) 0.0182(6) -0.0004(4) 0.0037(4) 0.0001(4)
C11 0.0275(6) 0.0256(6) 0.0173(6) 0.0004(5) 0.0069(5) -0.0045(5)
C12 0.0258(6) 0.0286(7) 0.0216(6) 0.0087(5) 0.0014(5) -0.0047(5)
C13 0.0225(6) 0.0219(6) 0.0276(6) 0.0087(5) 0.0041(5) -0.0006(5)
C14 0.0186(5) 0.0166(6) 0.0225(6) 0.0011(4) 0.0053(5) -0.0021(4)
C15 0.0260(6) 0.0229(6) 0.0200(6) 0.0027(5) 0.0090(5) -0.0026(5)
C16 0.0341(7) 0.0267(7) 0.0268(7) -0.0007(5) 0.0169(6) -0.0012(5)
C17 0.0287(7) 0.0307(7) 0.0352(7) 0.0058(6) 0.0192(6) 0.0042(5)
C18 0.0227(6) 0.0243(6) 0.0290(7) 0.0094(5) 0.0110(5) 0.0005(5)
C19 0.0202(6) 0.0317(7) 0.0376(7) 0.0149(6) 0.0103(5) 0.0016(5)
C20 0.0202(6) 0.0341(7) 0.0326(7) 0.0145(6) 0.0002(5) -0.0074(5)
C21 0.0288(7) 0.0277(7) 0.0261(7) 0.0052(5) 0.0037(5) -0.0090(5)
C22 0.0227(6) 0.0234(6) 0.0248(6) 0.0034(5) 0.0063(5) -0.0035(5)
C23 0.0202(6) 0.0202(6) 0.0226(6) 0.0064(5) 0.0073(5) -0.0015(5)
C24 0.0207(6) 0.0198(6) 0.0215(6) 0.0034(4) 0.0080(5) -0.0010(5)

loop_
_atom_type_symbol
_atom_type_description
_atom_type_scat_dispersion_real
_atom_type_scat_dispersion_imag
_atom_type_scat_source
C C 0.0033 0.0016 'International Tables Vol C Tables 4.2.6.8 and 6.1.1.4'
H H 0.0000 0.0000 'International Tables Vol C Tables 4.2.6.8 and 6.1.1.4'
B B 0.0013 0.0007 'International Tables Vol C Tables 4.2.6.8 and 6.1.1.4'

loop_
_geom_angle_atom_site_label_1
_geom_angle_atom_site_label_2
_geom_angle_atom_site_label_3
_geom_angle
B8 B3 B4 61.97(8)
B8 B3 C2 106.25(9)
B4 B3 C2 103.30(9)
B8 B3 B7 62.01(8)
B4 B3 B7 110.44(10)
C2 B3 B7 58.99(7)
B8 B3 C1 106.04(9)
B4 B3 C1 58.68(7)
C2 B3 C1 54.23(6)
B7 B3 C1 103.44(9)
B8 B3 H3 120.6
B4 B3 H3 121.3
C2 B3 H3 125.8
B7 B3 H3 121.1
C1 B3 H3 126.0
C1 B4 B3 60.72(7)
C1 B4 B5 58.91(7)
B3 B4 B5 109.34(9)
C1 B4 B9 104.88(9)
B3 B4 B9 106.78(9)
B5 B4 B9 60.05(7)
C1 B4 B8 104.85(9)
B3 B4 B8 58.37(7)
B5 B4 B8 107.56(9)
B9 B4 B8 59.31(8)
C1 B4 H4 123.8
B3 B4 H4 121.3
B5 B4 H4 121.0
B9 B4 H4 123.0
B8 B4 H4 123.4
C1 B5 B6 61.06(7)
C1 B5 B4 58.94(7)
B6 B5 B4 109.80(9)
C1 B5 B9 104.98(9)
B6 B5 B9 106.98(9)
B4 B5 B9 60.15(8)
C1 B5 B10 105.00(9)
B6 B5 B10 58.22(7)
B4 B5 B10 107.93(9)
B9 B5 B10 59.53(7)
C1 B5 H5 123.7
B6 B5 H5 121.1
B4 B5 H5 120.7
B9 B5 H5 122.9
B10 B5 H5 123.3
B10 B6 B11 62.04(8)
B10 B6 B5 62.20(8)
B11 B6 B5 110.53(9)
B10 B6 C2 106.22(9)
B11 B6 C2 58.93(7)
B5 B6 C2 103.07(9)
B10 B6 C1 106.14(9)
B11 B6 C1 103.33(8)
B5 B6 C1 58.56(7)
C2 B6 C1 54.08(6)
B10 B6 H6 120.5
B11 B6 H6 121.1
B5 B6 H6 121.3
C2 B6 H6 126.0
C1 B6 H6 126.1
C2 B7 B3 60.46(7)
C2 B7 B11 59.03(7)
B3 B7 B11 109.49(9)
C2 B7 B12 104.96(9)
B3 B7 B12 106.91(9)
B11 B7 B12 60.33(8)
C2 B7 B8 104.56(9)
B3 B7 B8 58.31(8)
B11 B7 B8 107.90(9)
B12 B7 B8 59.43(8)
C2 B7 H7 124.0
B3 B7 H7 121.3
B11 B7 H7 120.7
B12 B7 H7 122.9
B8 B7 H7 123.4
B3 B8 B9 108.38(9)
B3 B8 B12 108.33(9)
B9 B8 B12 60.82(8)
B3 B8 B4 59.66(8)
B9 B8 B4 59.99(8)
B12 B8 B4 108.23(9)
B3 B8 B7 59.69(8)
B9 B8 B7 108.06(9)
B12 B8 B7 59.81(8)
B4 B8 B7 106.84(9)
B3 B8 H8 121.6
B9 B8 H8 121.2
B12 B8 H8 121.2
B4 B8 H8 122.2
B7 B8 H8 122.4
B8 B9 B10 108.11(9)
B8 B9 B5 108.48(9)
B10 B9 B5 60.73(7)
B8 B9 B4 60.71(8)
B10 B9 B4 108.61(9)
B5 B9 B4 59.80(7)
B8 B9 B12 59.67(8)
B10 B9 B12 59.44(7)
B5 B9 B12 107.71(9)
B4 B9 B12 107.89(9)
B8 B9 H9 121.4
B10 B9 H9 121.4
B5 B9 H9 121.5
B4 B9 H9 121.4
B12 B9 H9 122.3
B6 B10 B12 108.51(9)
B6 B10 B9 108.25(9)
B12 B10 B9 60.75(8)
B6 B10 B11 59.60(7)
B12 B10 B11 60.13(7)
B9 B10 B11 108.14(9)
B6 B10 B5 59.58(7)
B12 B10 B5 107.95(9)
B9 B10 B5 59.74(7)
B11 B10 B5 106.60(9)
B6 B10 H10 121.6
B12 B10 H10 121.1
B9 B10 H10 121.3
B11 B10 H10 122.3
B5 B10 H10 122.5
C2 B11 B6 60.72(7)
C2 B11 B7 59.22(7)
B6 B11 B7 109.76(9)
C2 B11 B12 104.87(9)
B6 B11 B12 106.81(9)
B7 B11 B12 60.02(7)
C2 B11 B10 104.77(9)
B6 B11 B10 58.35(7)
B7 B11 B10 107.73(9)
B12 B11 B10 59.29(7)
C2 B11 H11 123.8
B6 B11 H11 121.1
B7 B11 H11 120.7
B12 B11 H11 123.1
B10 B11 H11 123.4
B10 B12 B8 108.28(10)
B10 B12 B7 108.46(9)
B8 B12 B7 60.77(8)
B10 B12 B11 60.58(7)
B8 B12 B11 108.42(9)
B7 B12 B11 59.65(7)
B10 B12 B9 59.81(7)
B8 B12 B9 59.51(8)
B7 B12 B9 107.78(9)
B11 B12 B9 107.76(9)
B10 B12 H12 121.3
B8 B12 H12 121.4
B7 B12 H12 121.5
B11 B12 H12 121.6
B9 B12 H12 122.3
C11 C1 C2 108.48(9)
C11 C1 B5 127.72(10)
C2 C1 B5 111.62(9)
C11 C1 B4 128.16(9)
C2 C1 B4 111.89(9)
B5 C1 B4 62.14(7)
C11 C1 B3 115.65(9)
C2 C1 B3 62.83(7)
B5 C1 B3 111.87(9)
B4 C1 B3 60.60(7)
C11 C1 B6 114.93(9)
C2 C1 B6 62.72(7)
B5 C1 B6 60.37(7)
B4 C1 B6 111.85(9)
B3 C1 B6 113.86(9)
C14 C2 C1 108.07(9)
C14 C2 B11 128.03(9)
C1 C2 B11 111.92(9)
C14 C2 B7 128.57(9)
C1 C2 B7 111.79(9)
B11 C2 B7 61.75(7)
C14 C2 B3 115.34(9)
C1 C2 B3 62.94(7)
B11 C2 B3 111.79(9)
B7 C2 B3 60.54(7)
C14 C2 B6 114.83(9)
C1 C2 B6 63.20(7)
B11 C2 B6 60.35(7)
B7 C2 B6 111.53(9)
B3 C2 B6 114.32(9)
C15 C11 C12 105.26(10)
C15 C11 C1 106.72(9)
C12 C11 C1 108.10(10)
C15 C11 H11A 112.1
C12 C11 H11A 112.1
C1 C11 H11A 112.1
C13 C12 C11 114.56(11)
C13 C12 H12A 122.7
C11 C12 H12A 122.7
C12 C13 C14 114.76(11)
C12 C13 H13A 122.6
C14 C13 H13A 122.6
C13 C14 C24 105.00(10)
C13 C14 C2 108.24(9)
C24 C14 C2 106.92(9)
C13 C14 H14A 112.1
C24 C14 H14A 112.1
C2 C14 H14A 112.1
C24 C15 C16 121.13(12)
C24 C15 C11 113.66(11)
C16 C15 C11 125.04(12)
C17 C16 C15 119.33(12)
C17 C16 H16A 120.3
C15 C16 H16A 120.3
C16 C17 C18 121.13(12)
C16 C17 H17A 119.4
C18 C17 H17A 119.4
C17 C18 C19 121.73(12)
C17 C18 C23 119.68(12)
C19 C18 C23 118.58(12)
C20 C19 C18 121.04(12)
C20 C19 H19A 119.5
C18 C19 H19A 119.5
C19 C20 C21 120.51(12)
C19 C20 H20A 119.7
C21 C20 H20A 119.7
C22 C21 C20 120.32(13)
C22 C21 H21A 119.8
C20 C21 H21A 119.8
C21 C22 C23 120.87(12)
C21 C22 H22A 119.6
C23 C22 H22A 119.6
C24 C23 C22 123.74(11)
C24 C23 C18 117.59(11)
C22 C23 C18 118.67(11)
C15 C24 C23 121.12(11)
C15 C24 C14 113.15(10)
C23 C24 C14 125.57(11)

loop_
_geom_bond_atom_site_label_1
_geom_bond_atom_site_label_2
_geom_bond_distance
B3 B8 1.7341(19)
B3 B4 1.7577(19)
B3 C2 1.7579(17)
B3 B7 1.7593(19)
B3 C1 1.7598(17)
B3 H3 1.1200
B4 C1 1.7235(17)
B4 B5 1.7788(18)
B4 B9 1.7849(19)
B4 B8 1.798(2)
B4 H4 1.1200
B5 C1 1.7230(17)
B5 B6 1.7554(18)
B5 B9 1.7831(19)
B5 B10 1.8008(19)
B5 H5 1.1200
B6 B10 1.7306(18)
B6 B11 1.7535(18)
B6 C2 1.7598(17)
B6 C1 1.7673(17)
B6 H6 1.1200
B7 C2 1.7318(17)
B7 B11 1.7756(18)
B7 B12 1.7824(19)
B7 B8 1.7995(19)
B7 H7 1.1200
B8 B9 1.7726(19)
B8 B12 1.775(2)
B8 H8 1.1200
B9 B10 1.7793(19)
B9 B12 1.7959(19)
B9 H9 1.1200
B10 B12 1.7726(19)
B10 B11 1.7957(19)
B10 H10 1.1200
B11 C2 1.7282(17)
B11 B12 1.7878(19)
B11 H11 1.1200
B12 H12 1.1200
C1 C11 1.5721(16)
C1 C2 1.6034(15)
C2 C14 1.5778(15)
C11 C15 1.5237(17)
C11 C12 1.5240(18)
C11 H11A 1.0000
C12 C13 1.3190(19)
C12 H12A 0.9500
C13 C14 1.5250(16)
C13 H13A 0.9500
C14 C24 1.5261(16)
C14 H14A 1.0000
C15 C24 1.3797(17)
C15 C16 1.4029(18)
C16 C17 1.371(2)
C16 H16A 0.9500
C17 C18 1.4172(19)
C17 H17A 0.9500
C18 C19 1.4239(18)
C18 C23 1.4312(17)
C19 C20 1.360(2)
C19 H19A 0.9500
C20 C21 1.413(2)
C20 H20A 0.9500
C21 C22 1.3693(17)
C21 H21A 0.9500
C22 C23 1.4207(18)
C22 H22A 0.9500
C23 C24 1.4140(17)
